data_4316869
loop_
_publ_author_name
'Shabana Khan'
'Sakya S. Sen'
'Herbert W. Roesky'
'Daniel Kratzert'
'Reent Michel'
'Dietmar Stalke'

_publ_section_title
;
 One Pot Synthesis of Disilatricycloheptene Analogue and Jutzi's Disilene
;
_journal_name_full 'Inorganic Chemistry'
_journal_page_first 9689
_journal_page_last 9693
_journal_paper_doi 10.1021/ic101552r
_journal_volume 49
_journal_year 2010
_chemical_formula_sum 'C32 H66 N2 Si6'
_chemical_formula_weight 647.41
_chemical_name_systematic
; 
 ? 
;
_space_group_IT_number 14
_symmetry_cell_setting monoclinic
_symmetry_space_group_name_Hall '-P 2yn'
_symmetry_space_group_name_H-M 'P 1 21/n 1'
_atom_sites_solution_hydrogens geom
_atom_sites_solution_primary direct
_atom_sites_solution_secondary difmap
_audit_creation_method SHELXL-97
_cell_angle_alpha 90.00
_cell_angle_beta 110.668(2)
_cell_angle_gamma 90.00
_cell_formula_units_Z 4
_cell_length_a 17.655(3)
_cell_length_b 10.1597(15)
_cell_length_c 23.368(4)
_cell_measurement_reflns_used 9915
_cell_measurement_temperature 100(2)
_cell_measurement_theta_max 27.82
_cell_measurement_theta_min 2.21
_cell_volume 3921.7(11)
_computing_cell_refinement 'SAINT V7.68A'
_computing_data_collection 'APEX2 v2009.11'
_computing_data_reduction 'SAINT V7.68A'
_computing_structure_refinement 'SHELXS in SHELXTL Version 2008/3'
_computing_structure_solution 'SHELXS in SHELXTL Version 2008/3'
_diffrn_ambient_temperature 100(2)
_diffrn_measured_fraction_theta_full 1.000
_diffrn_measured_fraction_theta_max 1.000
_diffrn_measurement_device_type 'Bruker Smart Apex II with D8-Goniometer'
_diffrn_measurement_method 'omega scans'
_diffrn_radiation_monochromator 'INCOATEC Helios mirror optics'
_diffrn_radiation_source 'Bruker TXS-Mo rotating anode'
_diffrn_radiation_type MoK\a
_diffrn_radiation_wavelength 0.71073
_diffrn_reflns_av_R_equivalents 0.0705
_diffrn_reflns_av_sigmaI/netI 0.0315
_diffrn_reflns_limit_h_max 23
_diffrn_reflns_limit_h_min -23
_diffrn_reflns_limit_k_max 13
_diffrn_reflns_limit_k_min -13
_diffrn_reflns_limit_l_max 30
_diffrn_reflns_limit_l_min -30
_diffrn_reflns_number 102129
_diffrn_reflns_theta_full 27.88
_diffrn_reflns_theta_max 27.88
_diffrn_reflns_theta_min 1.26
_exptl_absorpt_coefficient_mu 0.235
_exptl_absorpt_correction_T_max 0.9804
_exptl_absorpt_correction_T_min 0.8354
_exptl_absorpt_correction_type multi-scan
_exptl_absorpt_process_details SADABS-2008/2
_exptl_crystal_colour yellow
_exptl_crystal_density_diffrn 1.096
_exptl_crystal_density_method 'not measured'
_exptl_crystal_description block
_exptl_crystal_F_000 1424
_exptl_crystal_size_max 0.22
_exptl_crystal_size_mid 0.2
_exptl_crystal_size_min 0.10
_refine_diff_density_max 0.546
_refine_diff_density_min -0.324
_refine_diff_density_rms 0.062
_refine_ls_extinction_method none
_refine_ls_goodness_of_fit_ref 1.057
_refine_ls_hydrogen_treatment constr
_refine_ls_matrix_type full
_refine_ls_number_parameters 383
_refine_ls_number_reflns 9365
_refine_ls_number_restraints 0
_refine_ls_restrained_S_all 1.057
_refine_ls_R_factor_all 0.0551
_refine_ls_R_factor_gt 0.0404
_refine_ls_shift/su_max 0.001
_refine_ls_shift/su_mean 0.000
_refine_ls_structure_factor_coef Fsqd
_refine_ls_weighting_details 'calc w=1/[\s^2^(Fo^2^)+(0.0487P)^2^+2.2392P] where P=(Fo^2^+2Fc^2^)/3'
_refine_ls_weighting_scheme calc
_refine_ls_wR_factor_gt 0.0972
_refine_ls_wR_factor_ref 0.1060
_reflns_number_gt 7585
_reflns_number_total 9365
_reflns_threshold_expression >2sigma(I)
_cod_data_source_file ic101552r_si_003.cif
_cod_data_source_block p21n
_cod_original_cell_volume 3921.9(10)
_cod_original_sg_symbol_H-M 'P 21/n'
_cod_database_code 4316869

loop_
_symmetry_equiv_pos_as_xyz
'x, y, z'
'-x+1/2, y+1/2, -z+1/2'
'-x, -y, -z'
'x-1/2, -y-1/2, z-1/2'

loop_
_atom_site_label
_atom_site_type_symbol
_atom_site_fract_x
_atom_site_fract_y
_atom_site_fract_z
_atom_site_U_iso_or_equiv
_atom_site_adp_type
_atom_site_occupancy
_atom_site_symmetry_multiplicity
_atom_site_calc_flag
_atom_site_refinement_flags
_atom_site_disorder_assembly
_atom_site_disorder_group
C14 C 0.51058(12) -0.10577(18) 0.37282(8) 0.0283(4) Uani 1 1 d . . .
H14A H 0.4854 -0.1878 0.3531 0.042 Uiso 1 1 calc R . .
H14B H 0.4915 -0.0850 0.4064 0.042 Uiso 1 1 calc R . .
H14C H 0.5696 -0.1162 0.3890 0.042 Uiso 1 1 calc R . .
C30 C 0.13418(11) -0.15230(19) 0.01322(10) 0.0323(4) Uani 1 1 d . . .
H30A H 0.1205 -0.1344 -0.0305 0.049 Uiso 1 1 calc R . .
H30B H 0.0847 -0.1724 0.0214 0.049 Uiso 1 1 calc R . .
H30C H 0.1711 -0.2276 0.0250 0.049 Uiso 1 1 calc R . .
C31 C 0.11330(11) 0.13604(19) 0.02708(10) 0.0320(4) Uani 1 1 d . . .
H31A H 0.1426 0.2193 0.0394 0.048 Uiso 1 1 calc R . .
H31B H 0.0690 0.1320 0.0431 0.048 Uiso 1 1 calc R . .
H31C H 0.0912 0.1306 -0.0177 0.048 Uiso 1 1 calc R . .
C28 C 0.22238(12) 0.11194(19) -0.07471(8) 0.0291(4) Uani 1 1 d . . .
H28A H 0.1671 0.0825 -0.0814 0.044 Uiso 1 1 calc R . .
H28B H 0.2328 0.1054 -0.1131 0.044 Uiso 1 1 calc R . .
H28C H 0.2287 0.2036 -0.0607 0.044 Uiso 1 1 calc R . .
C13 C 0.64464(11) 0.19849(18) 0.26441(9) 0.0266(4) Uani 1 1 d . . .
H13A H 0.6210 0.2402 0.2242 0.040 Uiso 1 1 calc R . .
H13B H 0.7038 0.2043 0.2782 0.040 Uiso 1 1 calc R . .
H13C H 0.6255 0.2437 0.2938 0.040 Uiso 1 1 calc R . .
C15 C 0.53302(12) 0.18148(18) 0.35783(8) 0.0282(4) Uani 1 1 d . . .
H15A H 0.5919 0.1700 0.3723 0.042 Uiso 1 1 calc R . .
H15B H 0.5159 0.1959 0.3929 0.042 Uiso 1 1 calc R . .
H15C H 0.5177 0.2577 0.3304 0.042 Uiso 1 1 calc R . .
C32 C 0.18830(11) -0.03795(19) 0.13793(9) 0.0281(4) Uani 1 1 d . . .
H32A H 0.2180 -0.1199 0.1528 0.042 Uiso 1 1 calc R . .
H32B H 0.1331 -0.0464 0.1382 0.042 Uiso 1 1 calc R . .
H32C H 0.2159 0.0350 0.1646 0.042 Uiso 1 1 calc R . .
C16 C 0.37173(11) 0.06301(19) 0.29393(9) 0.0261(4) Uani 1 1 d . . .
H16A H 0.3567 0.1393 0.2666 0.039 Uiso 1 1 calc R . .
H16B H 0.3592 0.0810 0.3308 0.039 Uiso 1 1 calc R . .
H16C H 0.3412 -0.0143 0.2730 0.039 Uiso 1 1 calc R . .
C12 C 0.68118(11) -0.0662(2) 0.32787(9) 0.0311(4) Uani 1 1 d . . .
H12A H 0.6768 -0.0256 0.3646 0.047 Uiso 1 1 calc R . .
H12B H 0.7373 -0.0603 0.3294 0.047 Uiso 1 1 calc R . .
H12C H 0.6651 -0.1589 0.3260 0.047 Uiso 1 1 calc R . .
C11 C 0.63619(11) -0.04083(19) 0.19193(9) 0.0275(4) Uani 1 1 d . . .
H11A H 0.6343 -0.1372 0.1915 0.041 Uiso 1 1 calc R . .
H11B H 0.6903 -0.0114 0.1948 0.041 Uiso 1 1 calc R . .
H11C H 0.5959 -0.0067 0.1542 0.041 Uiso 1 1 calc R . .
C29 C 0.28337(14) -0.16639(19) -0.04521(9) 0.0334(5) Uani 1 1 d . . .
H29A H 0.3258 -0.2219 -0.0172 0.050 Uiso 1 1 calc R . .
H29B H 0.2878 -0.1679 -0.0858 0.050 Uiso 1 1 calc R . .
H29C H 0.2301 -0.2000 -0.0480 0.050 Uiso 1 1 calc R . .
C17 C 0.37584(10) 0.26945(15) 0.12719(7) 0.0174(3) Uani 1 1 d . . .
C27 C 0.39909(11) 0.0530(2) -0.01095(9) 0.0291(4) Uani 1 1 d . . .
H27A H 0.4038 0.1491 -0.0106 0.044 Uiso 1 1 calc R . .
H27B H 0.4097 0.0174 -0.0464 0.044 Uiso 1 1 calc R . .
H27C H 0.4386 0.0170 0.0267 0.044 Uiso 1 1 calc R . .
N2 N 0.28097(8) 0.02440(13) 0.05459(6) 0.0166(3) Uani 1 1 d . . .
Si5 Si 0.29545(3) 0.00638(4) -0.01579(2) 0.01843(10) Uani 1 1 d . . .
Si6 Si 0.18422(3) -0.00468(5) 0.05837(2) 0.02100(11) Uani 1 1 d . . .
C18 C 0.29401(10) 0.33376(16) 0.10656(8) 0.0192(3) Uani 1 1 d . . .
C21 C 0.41008(10) 0.31273(16) 0.07961(8) 0.0192(3) Uani 1 1 d . . .
Si4 Si 0.35787(3) 0.08051(4) 0.11998(2) 0.01975(11) Uani 1 1 d . . .
Si1 Si 0.44022(3) -0.05458(4) 0.18320(2) 0.02073(11) Uani 1 1 d . . .
Si3 Si 0.48264(3) 0.03064(5) 0.31570(2) 0.01956(11) Uani 1 1 d . . .
Si2 Si 0.61348(3) 0.02153(5) 0.25884(2) 0.01879(10) Uani 1 1 d . . .
N1 N 0.51142(8) -0.00057(13) 0.25188(6) 0.0168(3) Uani 1 1 d . . .
C5 C 0.42539(10) -0.24398(15) 0.17330(7) 0.0166(3) Uani 1 1 d . . .
C9 C 0.63006(12) -0.4132(2) 0.22698(11) 0.0366(5) Uani 1 1 d . . .
H9A H 0.6465 -0.3990 0.1915 0.055 Uiso 1 1 calc R . .
H9B H 0.6276 -0.5079 0.2342 0.055 Uiso 1 1 calc R . .
H9C H 0.6695 -0.3720 0.2632 0.055 Uiso 1 1 calc R . .
C24 C 0.20669(11) 0.46815(18) 0.01450(9) 0.0280(4) Uani 1 1 d . . .
H24A H 0.1685 0.4739 0.0363 0.042 Uiso 1 1 calc R . .
H24B H 0.1809 0.4227 -0.0245 0.042 Uiso 1 1 calc R . .
H24C H 0.2226 0.5570 0.0068 0.042 Uiso 1 1 calc R . .
C10 C 0.51233(13) -0.2772(2) 0.10375(9) 0.0309(4) Uani 1 1 d . . .
H10A H 0.5695 -0.2910 0.1094 0.046 Uiso 1 1 calc R . .
H10B H 0.4958 -0.1888 0.0873 0.046 Uiso 1 1 calc R . .
H10C H 0.4791 -0.3429 0.0751 0.046 Uiso 1 1 calc R . .
C7 C 0.36317(11) -0.30304(18) 0.25666(9) 0.0269(4) Uani 1 1 d . . .
H7A H 0.3243 -0.3713 0.2352 0.040 Uiso 1 1 calc R . .
H7B H 0.3365 -0.2169 0.2491 0.040 Uiso 1 1 calc R . .
H7C H 0.3835 -0.3213 0.3007 0.040 Uiso 1 1 calc R . .
C8 C 0.53963(13) -0.43147(19) 0.31811(9) 0.0344(5) Uani 1 1 d . . .
H8A H 0.4993 -0.4332 0.3381 0.052 Uiso 1 1 calc R . .
H8B H 0.5884 -0.3857 0.3444 0.052 Uiso 1 1 calc R . .
H8C H 0.5536 -0.5218 0.3110 0.052 Uiso 1 1 calc R . .
C3 C 0.54811(10) -0.35309(16) 0.21485(9) 0.0225(4) Uani 1 1 d . . .
C23 C 0.24315(12) 0.33606(18) 0.14610(9) 0.0279(4) Uani 1 1 d . . .
H23A H 0.2684 0.3936 0.1814 0.042 Uiso 1 1 calc R . .
H23B H 0.2387 0.2467 0.1604 0.042 Uiso 1 1 calc R . .
H23C H 0.1890 0.3694 0.1224 0.042 Uiso 1 1 calc R . .
C25 C 0.35964(12) 0.44186(18) -0.02073(8) 0.0278(4) Uani 1 1 d . . .
H25A H 0.4149 0.4304 -0.0204 0.042 Uiso 1 1 calc R . .
H25B H 0.3471 0.5360 -0.0215 0.042 Uiso 1 1 calc R . .
H25C H 0.3214 0.3992 -0.0571 0.042 Uiso 1 1 calc R . .
C4 C 0.50094(10) -0.29069(16) 0.16389(8) 0.0199(3) Uani 1 1 d . . .
C26 C 0.49708(11) 0.29250(18) 0.08723(9) 0.0258(4) Uani 1 1 d . . .
H26A H 0.5041 0.3062 0.0479 0.039 Uiso 1 1 calc R . .
H26B H 0.5133 0.2026 0.1015 0.039 Uiso 1 1 calc R . .
H26C H 0.5308 0.3555 0.1172 0.039 Uiso 1 1 calc R . .
C20 C 0.35275(11) 0.38064(16) 0.03561(8) 0.0201(3) Uani 1 1 d . . .
C22 C 0.42987(11) 0.30900(17) 0.19217(8) 0.0231(4) Uani 1 1 d . . .
H22A H 0.4806 0.2591 0.2042 0.035 Uiso 1 1 calc R . .
H22B H 0.4018 0.2898 0.2207 0.035 Uiso 1 1 calc R . .
H22C H 0.4417 0.4034 0.1932 0.035 Uiso 1 1 calc R . .
C6 C 0.34750(10) -0.28128(17) 0.12094(8) 0.0225(4) Uani 1 1 d . . .
H6A H 0.3469 -0.3764 0.1137 0.034 Uiso 1 1 calc R . .
H6B H 0.3451 -0.2342 0.0837 0.034 Uiso 1 1 calc R . .
H6C H 0.3006 -0.2572 0.1319 0.034 Uiso 1 1 calc R . .
C1 C 0.43243(10) -0.30246(16) 0.23377(8) 0.0182(3) Uani 1 1 d . . .
C2 C 0.50545(10) -0.36074(16) 0.25831(8) 0.0213(3) Uani 1 1 d . . .
C19 C 0.28016(10) 0.39318(16) 0.05248(8) 0.0198(3) Uani 1 1 d . . .

loop_
_atom_site_aniso_label
_atom_site_aniso_U_11
_atom_site_aniso_U_22
_atom_site_aniso_U_33
_atom_site_aniso_U_23
_atom_site_aniso_U_13
_atom_site_aniso_U_12
C14 0.0387(11) 0.0229(9) 0.0229(9) 0.0033(7) 0.0104(8) -0.0044(8)
C30 0.0218(9) 0.0276(10) 0.0438(12) -0.0097(9) 0.0067(8) -0.0031(8)
C31 0.0198(9) 0.0264(10) 0.0465(12) -0.0016(9) 0.0075(8) 0.0057(7)
C28 0.0314(10) 0.0267(9) 0.0233(9) 0.0032(7) 0.0023(8) 0.0066(8)
C13 0.0210(9) 0.0202(9) 0.0377(10) -0.0020(7) 0.0093(8) -0.0057(7)
C15 0.0380(11) 0.0221(9) 0.0241(9) -0.0054(7) 0.0104(8) -0.0073(8)
C32 0.0250(9) 0.0272(9) 0.0373(10) -0.0029(8) 0.0173(8) 0.0012(8)
C16 0.0292(9) 0.0247(9) 0.0287(9) 0.0005(7) 0.0153(8) -0.0030(7)
C12 0.0233(9) 0.0329(11) 0.0319(10) 0.0071(8) 0.0035(8) 0.0017(8)
C11 0.0257(9) 0.0264(9) 0.0335(10) -0.0040(8) 0.0142(8) -0.0057(7)
C29 0.0553(13) 0.0200(9) 0.0283(10) -0.0049(7) 0.0190(9) 0.0013(9)
C17 0.0200(8) 0.0121(7) 0.0206(8) -0.0008(6) 0.0076(6) -0.0001(6)
C27 0.0284(10) 0.0362(11) 0.0255(9) -0.0035(8) 0.0131(8) 0.0021(8)
N2 0.0146(6) 0.0154(6) 0.0180(6) -0.0022(5) 0.0036(5) 0.0017(5)
Si5 0.0212(2) 0.0150(2) 0.0174(2) -0.00086(17) 0.00456(18) 0.00313(17)
Si6 0.0155(2) 0.0177(2) 0.0286(3) -0.00354(19) 0.00636(19) 0.00173(17)
C18 0.0224(8) 0.0111(7) 0.0250(8) -0.0044(6) 0.0096(7) -0.0002(6)
C21 0.0220(8) 0.0134(7) 0.0233(8) -0.0006(6) 0.0092(7) -0.0010(6)
Si4 0.0217(2) 0.0112(2) 0.0204(2) -0.00094(17) 0.00008(18) 0.00097(17)
Si1 0.0233(2) 0.0107(2) 0.0207(2) 0.00039(17) -0.00154(18) -0.00116(17)
Si3 0.0240(2) 0.0160(2) 0.0185(2) -0.00052(17) 0.00733(18) -0.00440(18)
Si2 0.0169(2) 0.0159(2) 0.0215(2) 0.00056(17) 0.00428(18) -0.00217(17)
N1 0.0176(7) 0.0139(6) 0.0168(6) -0.0005(5) 0.0035(5) -0.0030(5)
C5 0.0177(8) 0.0115(7) 0.0205(8) -0.0004(6) 0.0065(6) -0.0016(6)
C9 0.0236(10) 0.0224(10) 0.0617(14) -0.0001(9) 0.0123(9) 0.0046(8)
C24 0.0284(9) 0.0188(9) 0.0327(10) 0.0018(7) 0.0056(8) 0.0075(7)
C10 0.0391(11) 0.0261(10) 0.0352(10) -0.0063(8) 0.0228(9) -0.0048(8)
C7 0.0299(10) 0.0214(9) 0.0348(10) 0.0003(7) 0.0182(8) -0.0053(7)
C8 0.0412(11) 0.0205(9) 0.0317(10) 0.0087(8) 0.0006(9) -0.0010(8)
C3 0.0180(8) 0.0129(8) 0.0355(10) -0.0025(7) 0.0079(7) -0.0011(6)
C23 0.0311(10) 0.0216(9) 0.0370(10) -0.0028(8) 0.0195(8) 0.0040(7)
C25 0.0384(11) 0.0215(9) 0.0256(9) 0.0033(7) 0.0138(8) 0.0030(8)
C4 0.0217(8) 0.0126(7) 0.0282(9) -0.0040(6) 0.0121(7) -0.0030(6)
C26 0.0223(9) 0.0240(9) 0.0326(10) 0.0028(7) 0.0115(8) -0.0001(7)
C20 0.0259(9) 0.0117(7) 0.0229(8) -0.0007(6) 0.0089(7) 0.0002(6)
C22 0.0292(9) 0.0149(8) 0.0215(8) -0.0016(6) 0.0043(7) -0.0044(7)
C6 0.0225(8) 0.0140(8) 0.0256(9) -0.0040(6) 0.0019(7) -0.0014(6)
C1 0.0223(8) 0.0115(7) 0.0217(8) -0.0014(6) 0.0086(7) -0.0051(6)
C2 0.0243(9) 0.0111(7) 0.0244(9) 0.0015(6) 0.0035(7) -0.0036(6)
C19 0.0222(8) 0.0110(7) 0.0249(8) -0.0024(6) 0.0065(7) 0.0021(6)

loop_
_atom_type_symbol
_atom_type_description
_atom_type_scat_dispersion_real
_atom_type_scat_dispersion_imag
_atom_type_scat_source
C C 0.0033 0.0016 'International Tables Vol C Tables 4.2.6.8 and 6.1.1.4'
H H 0.0000 0.0000 'International Tables Vol C Tables 4.2.6.8 and 6.1.1.4'
N N 0.0061 0.0033 'International Tables Vol C Tables 4.2.6.8 and 6.1.1.4'
Si Si 0.0817 0.0704 'International Tables Vol C Tables 4.2.6.8 and 6.1.1.4'

loop_
_geom_angle_atom_site_label_1
_geom_angle_atom_site_label_2
_geom_angle_atom_site_label_3
_geom_angle
_geom_angle_site_symmetry_1
_geom_angle_site_symmetry_3
_geom_angle_publ_flag
Si3 C14 H14A 109.5 . . ?
Si3 C14 H14B 109.5 . . ?
H14A C14 H14B 109.5 . . ?
Si3 C14 H14C 109.5 . . ?
H14A C14 H14C 109.5 . . ?
H14B C14 H14C 109.5 . . ?
Si6 C30 H30A 109.5 . . ?
Si6 C30 H30B 109.5 . . ?
H30A C30 H30B 109.5 . . ?
Si6 C30 H30C 109.5 . . ?
H30A C30 H30C 109.5 . . ?
H30B C30 H30C 109.5 . . ?
Si6 C31 H31A 109.5 . . ?
Si6 C31 H31B 109.5 . . ?
H31A C31 H31B 109.5 . . ?
Si6 C31 H31C 109.5 . . ?
H31A C31 H31C 109.5 . . ?
H31B C31 H31C 109.5 . . ?
Si5 C28 H28A 109.5 . . ?
Si5 C28 H28B 109.5 . . ?
H28A C28 H28B 109.5 . . ?
Si5 C28 H28C 109.5 . . ?
H28A C28 H28C 109.5 . . ?
H28B C28 H28C 109.5 . . ?
Si2 C13 H13A 109.5 . . ?
Si2 C13 H13B 109.5 . . ?
H13A C13 H13B 109.5 . . ?
Si2 C13 H13C 109.5 . . ?
H13A C13 H13C 109.5 . . ?
H13B C13 H13C 109.5 . . ?
Si3 C15 H15A 109.5 . . ?
Si3 C15 H15B 109.5 . . ?
H15A C15 H15B 109.5 . . ?
Si3 C15 H15C 109.5 . . ?
H15A C15 H15C 109.5 . . ?
H15B C15 H15C 109.5 . . ?
Si6 C32 H32A 109.5 . . ?
Si6 C32 H32B 109.5 . . ?
H32A C32 H32B 109.5 . . ?
Si6 C32 H32C 109.5 . . ?
H32A C32 H32C 109.5 . . ?
H32B C32 H32C 109.5 . . ?
Si3 C16 H16A 109.5 . . ?
Si3 C16 H16B 109.5 . . ?
H16A C16 H16B 109.5 . . ?
Si3 C16 H16C 109.5 . . ?
H16A C16 H16C 109.5 . . ?
H16B C16 H16C 109.5 . . ?
Si2 C12 H12A 109.5 . . ?
Si2 C12 H12B 109.5 . . ?
H12A C12 H12B 109.5 . . ?
Si2 C12 H12C 109.5 . . ?
H12A C12 H12C 109.5 . . ?
H12B C12 H12C 109.5 . . ?
Si2 C11 H11A 109.5 . . ?
Si2 C11 H11B 109.5 . . ?
H11A C11 H11B 109.5 . . ?
Si2 C11 H11C 109.5 . . ?
H11A C11 H11C 109.5 . . ?
H11B C11 H11C 109.5 . . ?
Si5 C29 H29A 109.5 . . ?
Si5 C29 H29B 109.5 . . ?
H29A C29 H29B 109.5 . . ?
Si5 C29 H29C 109.5 . . ?
H29A C29 H29C 109.5 . . ?
H29B C29 H29C 109.5 . . ?
C18 C17 C21 103.14(13) . . ?
C18 C17 C22 113.28(14) . . ?
C21 C17 C22 112.50(14) . . ?
C18 C17 Si4 107.03(11) . . ?
C21 C17 Si4 108.68(11) . . ?
C22 C17 Si4 111.71(11) . . ?
Si5 C27 H27A 109.5 . . ?
Si5 C27 H27B 109.5 . . ?
H27A C27 H27B 109.5 . . ?
Si5 C27 H27C 109.5 . . ?
H27A C27 H27C 109.5 . . ?
H27B C27 H27C 109.5 . . ?
Si4 N2 Si5 121.85(8) . . ?
Si4 N2 Si6 118.60(8) . . ?
Si5 N2 Si6 119.42(8) . . ?
N2 Si5 C27 112.46(8) . . ?
N2 Si5 C28 109.89(8) . . ?
C27 Si5 C28 108.05(9) . . ?
N2 Si5 C29 113.93(8) . . ?
C27 Si5 C29 104.12(10) . . ?
C28 Si5 C29 108.06(9) . . ?
N2 Si6 C32 112.48(8) . . ?
N2 Si6 C30 112.29(8) . . ?
C32 Si6 C30 105.18(9) . . ?
N2 Si6 C31 112.22(8) . . ?
C32 Si6 C31 108.24(9) . . ?
C30 Si6 C31 105.97(9) . . ?
C19 C18 C23 128.57(16) . . ?
C19 C18 C17 109.42(14) . . ?
C23 C18 C17 121.80(15) . . ?
C20 C21 C26 128.51(16) . . ?
C20 C21 C17 108.85(15) . . ?
C26 C21 C17 122.31(15) . . ?
N2 Si4 C17 116.86(7) . . ?
N2 Si4 Si1 121.33(5) . . ?
C17 Si4 Si1 121.24(5) . . ?
N1 Si1 C5 116.39(7) . . ?
N1 Si1 Si4 121.53(5) . . ?
C5 Si1 Si4 121.17(5) . . ?
N1 Si3 C14 112.87(8) . . ?
N1 Si3 C15 111.53(8) . . ?
C14 Si3 C15 106.01(9) . . ?
N1 Si3 C16 112.80(8) . . ?
C14 Si3 C16 108.20(9) . . ?
C15 Si3 C16 104.90(9) . . ?
N1 Si2 C11 113.31(8) . . ?
N1 Si2 C12 109.96(8) . . ?
C11 Si2 C12 107.63(9) . . ?
N1 Si2 C13 113.21(7) . . ?
C11 Si2 C13 103.93(9) . . ?
C12 Si2 C13 108.46(9) . . ?
Si1 N1 Si2 120.41(8) . . ?
Si1 N1 Si3 120.38(8) . . ?
Si2 N1 Si3 119.20(8) . . ?
C1 C5 C4 103.32(13) . . ?
C1 C5 C6 114.08(14) . . ?
C4 C5 C6 113.45(14) . . ?
C1 C5 Si1 108.52(11) . . ?
C4 C5 Si1 103.92(10) . . ?
C6 C5 Si1 112.66(11) . . ?
C3 C9 H9A 109.5 . . ?
C3 C9 H9B 109.5 . . ?
H9A C9 H9B 109.5 . . ?
C3 C9 H9C 109.5 . . ?
H9A C9 H9C 109.5 . . ?
H9B C9 H9C 109.5 . . ?
C19 C24 H24A 109.5 . . ?
C19 C24 H24B 109.5 . . ?
H24A C24 H24B 109.5 . . ?
C19 C24 H24C 109.5 . . ?
H24A C24 H24C 109.5 . . ?
H24B C24 H24C 109.5 . . ?
C4 C10 H10A 109.5 . . ?
C4 C10 H10B 109.5 . . ?
H10A C10 H10B 109.5 . . ?
C4 C10 H10C 109.5 . . ?
H10A C10 H10C 109.5 . . ?
H10B C10 H10C 109.5 . . ?
C1 C7 H7A 109.5 . . ?
C1 C7 H7B 109.5 . . ?
H7A C7 H7B 109.5 . . ?
C1 C7 H7C 109.5 . . ?
H7A C7 H7C 109.5 . . ?
H7B C7 H7C 109.5 . . ?
C2 C8 H8A 109.5 . . ?
C2 C8 H8B 109.5 . . ?
H8A C8 H8B 109.5 . . ?
C2 C8 H8C 109.5 . . ?
H8A C8 H8C 109.5 . . ?
H8B C8 H8C 109.5 . . ?
C4 C3 C2 109.23(15) . . ?
C4 C3 C9 127.74(18) . . ?
C2 C3 C9 122.97(17) . . ?
C18 C23 H23A 109.5 . . ?
C18 C23 H23B 109.5 . . ?
H23A C23 H23B 109.5 . . ?
C18 C23 H23C 109.5 . . ?
H23A C23 H23C 109.5 . . ?
H23B C23 H23C 109.5 . . ?
C20 C25 H25A 109.5 . . ?
C20 C25 H25B 109.5 . . ?
H25A C25 H25B 109.5 . . ?
C20 C25 H25C 109.5 . . ?
H25A C25 H25C 109.5 . . ?
H25B C25 H25C 109.5 . . ?
C3 C4 C10 128.92(16) . . ?
C3 C4 C5 108.84(15) . . ?
C10 C4 C5 121.97(16) . . ?
C21 C26 H26A 109.5 . . ?
C21 C26 H26B 109.5 . . ?
H26A C26 H26B 109.5 . . ?
C21 C26 H26C 109.5 . . ?
H26A C26 H26C 109.5 . . ?
H26B C26 H26C 109.5 . . ?
C21 C20 C19 109.23(15) . . ?
C21 C20 C25 127.55(16) . . ?
C19 C20 C25 123.15(15) . . ?
C17 C22 H22A 109.5 . . ?
C17 C22 H22B 109.5 . . ?
H22A C22 H22B 109.5 . . ?
C17 C22 H22C 109.5 . . ?
H22A C22 H22C 109.5 . . ?
H22B C22 H22C 109.5 . . ?
C5 C6 H6A 109.5 . . ?
C5 C6 H6B 109.5 . . ?
H6A C6 H6B 109.5 . . ?
C5 C6 H6C 109.5 . . ?
H6A C6 H6C 109.5 . . ?
H6B C6 H6C 109.5 . . ?
C2 C1 C5 108.90(15) . . ?
C2 C1 C7 128.67(16) . . ?
C5 C1 C7 122.16(15) . . ?
C1 C2 C3 109.28(15) . . ?
C1 C2 C8 128.16(18) . . ?
C3 C2 C8 122.46(17) . . ?
C18 C19 C20 109.05(15) . . ?
C18 C19 C24 128.24(17) . . ?
C20 C19 C24 122.64(16) . . ?

loop_
_geom_bond_atom_site_label_1
_geom_bond_atom_site_label_2
_geom_bond_distance
_geom_bond_site_symmetry_2
_geom_bond_publ_flag
C14 Si3 1.8656(19) . ?
C14 H14A 0.9800 . ?
C14 H14B 0.9800 . ?
C14 H14C 0.9800 . ?
C30 Si6 1.8669(19) . ?
C30 H30A 0.9800 . ?
C30 H30B 0.9800 . ?
C30 H30C 0.9800 . ?
C31 Si6 1.8709(19) . ?
C31 H31A 0.9800 . ?
C31 H31B 0.9800 . ?
C31 H31C 0.9800 . ?
C28 Si5 1.8592(18) . ?
C28 H28A 0.9800 . ?
C28 H28B 0.9800 . ?
C28 H28C 0.9800 . ?
C13 Si2 1.8713(18) . ?
C13 H13A 0.9800 . ?
C13 H13B 0.9800 . ?
C13 H13C 0.9800 . ?
C15 Si3 1.8684(18) . ?
C15 H15A 0.9800 . ?
C15 H15B 0.9800 . ?
C15 H15C 0.9800 . ?
C32 Si6 1.866(2) . ?
C32 H32A 0.9800 . ?
C32 H32B 0.9800 . ?
C32 H32C 0.9800 . ?
C16 Si3 1.8704(19) . ?
C16 H16A 0.9800 . ?
C16 H16B 0.9800 . ?
C16 H16C 0.9800 . ?
C12 Si2 1.8612(19) . ?
C12 H12A 0.9800 . ?
C12 H12B 0.9800 . ?
C12 H12C 0.9800 . ?
C11 Si2 1.8572(19) . ?
C11 H11A 0.9800 . ?
C11 H11B 0.9800 . ?
C11 H11C 0.9800 . ?
C29 Si5 1.8697(19) . ?
C29 H29A 0.9800 . ?
C29 H29B 0.9800 . ?
C29 H29C 0.9800 . ?
C17 C18 1.502(2) . ?
C17 C21 1.506(2) . ?
C17 C22 1.535(2) . ?
C17 Si4 1.9432(17) . ?
C27 Si5 1.8543(19) . ?
C27 H27A 0.9800 . ?
C27 H27B 0.9800 . ?
C27 H27C 0.9800 . ?
N2 Si4 1.7432(14) . ?
N2 Si5 1.7608(14) . ?
N2 Si6 1.7661(14) . ?
C18 C19 1.343(2) . ?
C18 C23 1.499(2) . ?
C21 C20 1.350(2) . ?
C21 C26 1.497(2) . ?
Si4 Si1 2.1596(7) . ?
Si1 N1 1.7414(14) . ?
Si1 C5 1.9448(16) . ?
Si3 N1 1.7659(15) . ?
Si2 N1 1.7655(15) . ?
C5 C1 1.497(2) . ?
C5 C4 1.503(2) . ?
C5 C6 1.531(2) . ?
C9 C3 1.502(2) . ?
C9 H9A 0.9800 . ?
C9 H9B 0.9800 . ?
C9 H9C 0.9800 . ?
C24 C19 1.496(2) . ?
C24 H24A 0.9800 . ?
C24 H24B 0.9800 . ?
C24 H24C 0.9800 . ?
C10 C4 1.495(2) . ?
C10 H10A 0.9800 . ?
C10 H10B 0.9800 . ?
C10 H10C 0.9800 . ?
C7 C1 1.498(2) . ?
C7 H7A 0.9800 . ?
C7 H7B 0.9800 . ?
C7 H7C 0.9800 . ?
C8 C2 1.496(2) . ?
C8 H8A 0.9800 . ?
C8 H8B 0.9800 . ?
C8 H8C 0.9800 . ?
C3 C4 1.347(3) . ?
C3 C2 1.465(3) . ?
C23 H23A 0.9800 . ?
C23 H23B 0.9800 . ?
C23 H23C 0.9800 . ?
C25 C20 1.499(2) . ?
C25 H25A 0.9800 . ?
C25 H25B 0.9800 . ?
C25 H25C 0.9800 . ?
C26 H26A 0.9800 . ?
C26 H26B 0.9800 . ?
C26 H26C 0.9800 . ?
C20 C19 1.473(2) . ?
C22 H22A 0.9800 . ?
C22 H22B 0.9800 . ?
C22 H22C 0.9800 . ?
C6 H6A 0.9800 . ?
C6 H6B 0.9800 . ?
C6 H6C 0.9800 . ?
C1 C2 1.349(2) . ?

loop_
_geom_torsion_atom_site_label_1
_geom_torsion_atom_site_label_2
_geom_torsion_atom_site_label_3
_geom_torsion_atom_site_label_4
_geom_torsion
_geom_torsion_site_symmetry_1
_geom_torsion_site_symmetry_2
_geom_torsion_site_symmetry_3
_geom_torsion_site_symmetry_4
_geom_torsion_publ_flag
Si4 N2 Si5 C27 0.08(12) . . . . ?
Si6 N2 Si5 C27 175.89(9) . . . . ?
Si4 N2 Si5 C28 -120.32(10) . . . . ?
Si6 N2 Si5 C28 55.49(11) . . . . ?
Si4 N2 Si5 C29 118.27(11) . . . . ?
Si6 N2 Si5 C29 -65.93(12) . . . . ?
Si4 N2 Si6 C32 -23.96(12) . . . . ?
Si5 N2 Si6 C32 160.09(9) . . . . ?
Si4 N2 Si6 C30 -142.37(10) . . . . ?
Si5 N2 Si6 C30 41.68(12) . . . . ?
Si4 N2 Si6 C31 98.38(11) . . . . ?
Si5 N2 Si6 C31 -77.56(11) . . . . ?
C21 C17 C18 C19 5.44(17) . . . . ?
C22 C17 C18 C19 127.33(15) . . . . ?
Si4 C17 C18 C19 -109.11(13) . . . . ?
C21 C17 C18 C23 -169.74(15) . . . . ?
C22 C17 C18 C23 -47.8(2) . . . . ?
Si4 C17 C18 C23 75.72(17) . . . . ?
C18 C17 C21 C20 -5.17(17) . . . . ?
C22 C17 C21 C20 -127.58(15) . . . . ?
Si4 C17 C21 C20 108.18(13) . . . . ?
C18 C17 C21 C26 168.70(15) . . . . ?
C22 C17 C21 C26 46.3(2) . . . . ?
Si4 C17 C21 C26 -77.95(17) . . . . ?
Si5 N2 Si4 C17 80.28(10) . . . . ?
Si6 N2 Si4 C17 -95.56(10) . . . . ?
Si5 N2 Si4 Si1 -91.09(9) . . . . ?
Si6 N2 Si4 Si1 93.07(8) . . . . ?
C18 C17 Si4 N2 41.91(13) . . . . ?
C21 C17 Si4 N2 -68.86(13) . . . . ?
C22 C17 Si4 N2 166.43(11) . . . . ?
C18 C17 Si4 Si1 -146.71(9) . . . . ?
C21 C17 Si4 Si1 102.53(11) . . . . ?
C22 C17 Si4 Si1 -22.18(14) . . . . ?
N2 Si4 Si1 N1 -174.29(8) . . . . ?
C17 Si4 Si1 N1 14.72(9) . . . . ?
N2 Si4 Si1 C5 -5.65(9) . . . . ?
C17 Si4 Si1 C5 -176.64(8) . . . . ?
C5 Si1 N1 Si2 90.15(10) . . . . ?
Si4 Si1 N1 Si2 -100.69(8) . . . . ?
C5 Si1 N1 Si3 -89.00(10) . . . . ?
Si4 Si1 N1 Si3 80.15(9) . . . . ?
C11 Si2 N1 Si1 -8.41(12) . . . . ?
C12 Si2 N1 Si1 -128.89(10) . . . . ?
C13 Si2 N1 Si1 109.62(10) . . . . ?
C11 Si2 N1 Si3 170.76(9) . . . . ?
C12 Si2 N1 Si3 50.27(12) . . . . ?
C13 Si2 N1 Si3 -71.21(11) . . . . ?
C14 Si3 N1 Si1 100.98(10) . . . . ?
C15 Si3 N1 Si1 -139.80(10) . . . . ?
C16 Si3 N1 Si1 -22.05(12) . . . . ?
C14 Si3 N1 Si2 -78.19(11) . . . . ?
C15 Si3 N1 Si2 41.03(11) . . . . ?
C16 Si3 N1 Si2 158.79(9) . . . . ?
N1 Si1 C5 C1 36.99(14) . . . . ?
Si4 Si1 C5 C1 -132.21(10) . . . . ?
N1 Si1 C5 C4 -72.49(12) . . . . ?
Si4 Si1 C5 C4 118.32(10) . . . . ?
N1 Si1 C5 C6 164.31(11) . . . . ?
Si4 Si1 C5 C6 -4.89(14) . . . . ?
C2 C3 C4 C10 -169.75(16) . . . . ?
C9 C3 C4 C10 7.5(3) . . . . ?
C2 C3 C4 C5 4.28(19) . . . . ?
C9 C3 C4 C5 -178.47(17) . . . . ?
C1 C5 C4 C3 -6.33(17) . . . . ?
C6 C5 C4 C3 -130.37(15) . . . . ?
Si1 C5 C4 C3 106.94(13) . . . . ?
C1 C5 C4 C10 168.20(15) . . . . ?
C6 C5 C4 C10 44.2(2) . . . . ?
Si1 C5 C4 C10 -78.54(17) . . . . ?
C26 C21 C20 C19 -170.19(16) . . . . ?
C17 C21 C20 C19 3.19(19) . . . . ?
C26 C21 C20 C25 6.9(3) . . . . ?
C17 C21 C20 C25 -179.76(16) . . . . ?
C4 C5 C1 C2 6.18(17) . . . . ?
C6 C5 C1 C2 129.80(15) . . . . ?
Si1 C5 C1 C2 -103.70(14) . . . . ?
C4 C5 C1 C7 -168.36(15) . . . . ?
C6 C5 C1 C7 -44.7(2) . . . . ?
Si1 C5 C1 C7 81.76(17) . . . . ?
C5 C1 C2 C3 -3.93(19) . . . . ?
C7 C1 C2 C3 170.15(16) . . . . ?
C5 C1 C2 C8 179.78(16) . . . . ?
C7 C1 C2 C8 -6.1(3) . . . . ?
C4 C3 C2 C1 -0.2(2) . . . . ?
C9 C3 C2 C1 -177.65(16) . . . . ?
C4 C3 C2 C8 176.30(16) . . . . ?
C9 C3 C2 C8 -1.1(3) . . . . ?
C23 C18 C19 C20 170.97(16) . . . . ?
C17 C18 C19 C20 -3.79(19) . . . . ?
C23 C18 C19 C24 -5.8(3) . . . . ?
C17 C18 C19 C24 179.40(16) . . . . ?
C21 C20 C19 C18 0.4(2) . . . . ?
C25 C20 C19 C18 -176.84(16) . . . . ?
C21 C20 C19 C24 177.40(16) . . . . ?
C25 C20 C19 C24 0.2(3) . . . . ?

loop_
_cod_related_entry_id
_cod_related_entry_database
_cod_related_entry_code
1 ChemSpider 30661031
